data_7109636
loop_
_publ_author_name
'Awais Ahmed'
'Steven D. R. Christie'
'Mark R. J. Elsegood'
'Gareth J. Pritchard'

_publ_section_title
;
 A mild Lewis acid mediated epoxy-ester to bicyclic ortho ester
 rearrangement
;
_journal_name_full Chem.Commun.
_journal_page_first 7489
_journal_paper_doi 10.1039/c3cc44364g
_journal_volume 49
_journal_year 2013
_chemical_formula_moiety 'C9 H14 O5'
_chemical_formula_sum 'C9 H14 O5'
_chemical_formula_weight 202.20
_space_group_IT_number 15
_symmetry_cell_setting monoclinic
_symmetry_space_group_name_Hall '-I 2ya'
_symmetry_space_group_name_H-M 'I 1 2/a 1'
_atom_sites_solution_hydrogens geom
_atom_sites_solution_primary direct
_atom_sites_solution_secondary 'all non-H atoms found by direct methods'
_audit_creation_method SHELXL-97
_cell_angle_alpha 90.00
_cell_angle_beta 101.368(2)
_cell_angle_gamma 90.00
_cell_formula_units_Z 8
_cell_length_a 11.960(3)
_cell_length_b 10.526(2)
_cell_length_c 15.425(4)
_cell_measurement_reflns_used 4150
_cell_measurement_temperature 150(2)
_cell_measurement_theta_max 30.49
_cell_measurement_theta_min 2.36
_cell_volume 1903.8(8)
_computing_cell_refinement 'Bruker SAINT'
_computing_data_collection 'Bruker APEX 2'
_computing_data_reduction 'Bruker SAINT'
_computing_molecular_graphics 'Bruker SHELXTL'
_computing_publication_material 'Bruker SHELXTL and local programs'
_computing_structure_refinement 'SHELXL-97 (Sheldrick, 2008)'
_computing_structure_solution 'SHELXS-97 (Sheldrick, 2008)'
_diffrn_ambient_temperature 150(2)
_diffrn_measured_fraction_theta_full 0.999
_diffrn_measured_fraction_theta_max 0.982
_diffrn_measurement_device_type 'Bruker APEX 2 CCD diffractometer'
_diffrn_measurement_method '\w rotation with narrow frames'
_diffrn_radiation_monochromator graphite
_diffrn_radiation_source 'sealed tube'
_diffrn_radiation_type MoK\a
_diffrn_radiation_wavelength 0.71073
_diffrn_reflns_av_R_equivalents 0.0491
_diffrn_reflns_av_sigmaI/netI 0.0411
_diffrn_reflns_limit_h_max 17
_diffrn_reflns_limit_h_min -16
_diffrn_reflns_limit_k_max 14
_diffrn_reflns_limit_k_min -15
_diffrn_reflns_limit_l_max 21
_diffrn_reflns_limit_l_min -21
_diffrn_reflns_number 10496
_diffrn_reflns_theta_full 29.00
_diffrn_reflns_theta_max 30.62
_diffrn_reflns_theta_min 2.36
_diffrn_standards_decay_% 0
_diffrn_standards_number 0
_exptl_absorpt_coefficient_mu 0.115
_exptl_absorpt_correction_T_max 0.962
_exptl_absorpt_correction_T_min 0.904
_exptl_absorpt_correction_type multi-scan
_exptl_absorpt_process_details 'SADABS v2008/1, Sheldrick, G.M., (2008)'
_exptl_crystal_colour colourless
_exptl_crystal_density_diffrn 1.411
_exptl_crystal_density_method 'not measured'
_exptl_crystal_description block
_exptl_crystal_F_000 864
_exptl_crystal_size_max 0.89
_exptl_crystal_size_mid 0.34
_exptl_crystal_size_min 0.34
_refine_diff_density_max 0.284
_refine_diff_density_min -0.271
_refine_diff_density_rms 0.054
_refine_ls_extinction_method none
_refine_ls_goodness_of_fit_ref 1.058
_refine_ls_hydrogen_treatment constr
_refine_ls_matrix_type full
_refine_ls_number_parameters 129
_refine_ls_number_reflns 2880
_refine_ls_number_restraints 0
_refine_ls_restrained_S_all 1.058
_refine_ls_R_factor_all 0.0587
_refine_ls_R_factor_gt 0.0438
_refine_ls_shift/su_max 0.001
_refine_ls_shift/su_mean 0.000
_refine_ls_structure_factor_coef Fsqd
_refine_ls_weighting_details 'calc w=1/[\s^2^(Fo^2^)+(0.0698P)^2^+0.4214P] where P=(Fo^2^+2Fc^2^)/3'
_refine_ls_weighting_scheme calc
_refine_ls_wR_factor_gt 0.1214
_refine_ls_wR_factor_ref 0.1321
_reflns_number_gt 2143
_reflns_number_total 2880
_reflns_threshold_expression I>2\s(I)
_cod_data_source_file c3cc44364g.txt
_cod_data_source_block 1a
_cod_depositor_comments
;
The following automatic conversions were performed:

data name '_iucr_refine_instruction_details' was replaced with
'_iucr_refine_instructions_details' as specified in the replacement
file 'data/replacement-values/replacement_tags.lst'.

Automatic conversion script
Id: cif_correct_tags 9268 2022-04-12 08:56:07Z antanas 
;
_cod_original_sg_symbol_H-M I2/a
_cod_database_code 7109636

loop_
_symmetry_equiv_pos_as_xyz
'x, y, z'
'-x+1/2, y, -z'
'x+1/2, y+1/2, z+1/2'
'-x+1, y+1/2, -z+1/2'
'-x, -y, -z'
'x-1/2, -y, z'
'-x+1/2, -y+1/2, -z+1/2'
'x, -y+1/2, z+1/2'

loop_
_atom_site_label
_atom_site_type_symbol
_atom_site_fract_x
_atom_site_fract_y
_atom_site_fract_z
_atom_site_U_iso_or_equiv
_atom_site_adp_type
_atom_site_occupancy
_atom_site_symmetry_multiplicity
_atom_site_calc_flag
_atom_site_refinement_flags
C1 C 0.07409(9) 0.75444(10) 0.09086(8) 0.0230(2) Uani 1 1 d .
O1 O 0.19412(7) 0.75004(7) 0.12348(6) 0.0270(2) Uani 1 1 d .
C2 C 0.23686(10) 0.87787(11) 0.12049(9) 0.0282(3) Uani 1 1 d .
H2A H 0.2889 0.8845 0.0781 0.034 Uiso 1 1 calc R
H2B H 0.2778 0.9056 0.1796 0.034 Uiso 1 1 calc R
C3 C 0.12898(9) 0.95663(11) 0.08975(7) 0.0253(2) Uani 1 1 d .
H3 H 0.1435 1.0305 0.0527 0.030 Uiso 1 1 calc R
O2 O 0.05516(7) 0.86361(7) 0.03817(5) 0.02311(19) Uani 1 1 d .
C4 C 0.07264(10) 0.99794(11) 0.16467(8) 0.0297(3) Uani 1 1 d .
H4A H -0.0026 1.0361 0.1402 0.036 Uiso 1 1 calc R
H4B H 0.1202 1.0633 0.2006 0.036 Uiso 1 1 calc R
C5 C 0.05700(11) 0.88439(12) 0.22352(8) 0.0312(3) Uani 1 1 d .
H5A H 0.0018 0.9077 0.2610 0.037 Uiso 1 1 calc R
H5B H 0.1308 0.8654 0.2632 0.037 Uiso 1 1 calc R
C6 C 0.01415(10) 0.76379(11) 0.17017(8) 0.0254(2) Uani 1 1 d .
H6 H 0.0366 0.6882 0.2090 0.031 Uiso 1 1 calc R
O3 O 0.03734(7) 0.64769(7) 0.04262(6) 0.0275(2) Uani 1 1 d .
C7 C 0.07530(11) 0.63735(12) -0.04022(9) 0.0315(3) Uani 1 1 d .
H7A H 0.0385 0.7034 -0.0809 0.047 Uiso 1 1 calc R
H7B H 0.0549 0.5535 -0.0662 0.047 Uiso 1 1 calc R
H7C H 0.1583 0.6482 -0.0299 0.047 Uiso 1 1 calc R
C8 C -0.11395(10) 0.76334(12) 0.14111(8) 0.0290(3) Uani 1 1 d .
O4 O -0.17237(9) 0.85569(10) 0.12557(10) 0.0597(4) Uani 1 1 d .
O5 O -0.15661(7) 0.64583(9) 0.13722(7) 0.0348(2) Uani 1 1 d .
C9 C -0.27874(12) 0.63515(15) 0.11569(11) 0.0436(4) Uani 1 1 d .
H9A H -0.3117 0.6767 0.1617 0.065 Uiso 1 1 calc R
H9B H -0.3003 0.5452 0.1121 0.065 Uiso 1 1 calc R
H9C H -0.3075 0.6762 0.0586 0.065 Uiso 1 1 calc R

loop_
_atom_site_aniso_label
_atom_site_aniso_U_11
_atom_site_aniso_U_22
_atom_site_aniso_U_33
_atom_site_aniso_U_23
_atom_site_aniso_U_13
_atom_site_aniso_U_12
C1 0.0202(5) 0.0201(5) 0.0297(6) 0.0014(4) 0.0076(4) 0.0011(4)
O1 0.0185(4) 0.0237(4) 0.0392(5) 0.0024(3) 0.0067(3) 0.0014(3)
C2 0.0214(5) 0.0253(5) 0.0386(6) -0.0011(4) 0.0073(5) -0.0022(4)
C3 0.0241(5) 0.0208(5) 0.0313(6) -0.0014(4) 0.0063(4) -0.0025(4)
O2 0.0232(4) 0.0200(4) 0.0265(4) 0.0009(3) 0.0057(3) -0.0014(3)
C4 0.0292(6) 0.0260(6) 0.0348(6) -0.0055(4) 0.0083(5) 0.0011(4)
C5 0.0316(6) 0.0359(6) 0.0278(6) -0.0033(5) 0.0097(5) -0.0001(5)
C6 0.0230(5) 0.0265(5) 0.0284(6) 0.0038(4) 0.0090(4) 0.0024(4)
O3 0.0274(4) 0.0221(4) 0.0366(5) -0.0047(3) 0.0150(3) -0.0041(3)
C7 0.0315(6) 0.0286(6) 0.0388(7) -0.0085(5) 0.0178(5) -0.0060(5)
C8 0.0248(6) 0.0317(6) 0.0330(6) 0.0025(4) 0.0119(5) 0.0021(4)
O4 0.0280(5) 0.0360(6) 0.1150(11) 0.0062(6) 0.0139(6) 0.0088(4)
O5 0.0256(4) 0.0337(5) 0.0461(6) 0.0032(4) 0.0097(4) -0.0043(3)
C9 0.0265(6) 0.0567(9) 0.0495(8) -0.0018(7) 0.0117(6) -0.0104(6)

loop_
_atom_type_symbol
_atom_type_description
_atom_type_scat_dispersion_real
_atom_type_scat_dispersion_imag
_atom_type_scat_source
C C 0.0033 0.0016 'International Tables Vol C Tables 4.2.6.8 and 6.1.1.4'
H H 0.0000 0.0000 'International Tables Vol C Tables 4.2.6.8 and 6.1.1.4'
O O 0.0106 0.0060 'International Tables Vol C Tables 4.2.6.8 and 6.1.1.4'

loop_
_geom_angle_atom_site_label_1
_geom_angle_atom_site_label_2
_geom_angle_atom_site_label_3
_geom_angle
O3 C1 O2 111.09(10)
O3 C1 O1 110.96(8)
O2 C1 O1 105.55(8)
O3 C1 C6 109.52(9)
O2 C1 C6 111.21(9)
O1 C1 C6 108.43(10)
C1 O1 C2 107.27(8)
O1 C2 C3 103.47(9)
O2 C3 C4 107.41(9)
O2 C3 C2 100.94(9)
C4 C3 C2 113.26(10)
C1 O2 C3 103.00(8)
C3 C4 C5 110.67(10)
C4 C5 C6 113.04(10)
C8 C6 C1 111.63(10)
C8 C6 C5 111.82(10)
C1 C6 C5 108.59(9)
C1 O3 C7 114.79(9)
O4 C8 O5 122.84(12)
O4 C8 C6 125.23(12)
O5 C8 C6 111.90(10)
C8 O5 C9 116.42(10)

loop_
_geom_bond_atom_site_label_1
_geom_bond_atom_site_label_2
_geom_bond_distance
C1 O3 1.3713(13)
C1 O2 1.3999(13)
C1 O1 1.4253(14)
C1 C6 1.5381(17)
O1 C2 1.4434(13)
C2 C3 1.5284(16)
C3 O2 1.4471(13)
C3 C4 1.5118(16)
C4 C5 1.5345(18)
C5 C6 1.5444(17)
C6 C8 1.5091(16)
O3 C7 1.4421(15)
C8 O4 1.1935(16)
C8 O5 1.3348(15)
O5 C9 1.4371(16)

loop_
_geom_torsion_atom_site_label_1
_geom_torsion_atom_site_label_2
_geom_torsion_atom_site_label_3
_geom_torsion_atom_site_label_4
_geom_torsion
O3 C1 O1 C2 143.63(10)
O2 C1 O1 C2 23.20(11)
C6 C1 O1 C2 -96.04(10)
C1 O1 C2 C3 4.07(12)
O1 C2 C3 O2 -28.51(11)
O1 C2 C3 C4 86.00(11)
O3 C1 O2 C3 -162.56(9)
O1 C1 O2 C3 -42.21(10)
C6 C1 O2 C3 75.17(11)
C4 C3 O2 C1 -75.70(10)
C2 C3 O2 C1 43.13(10)
O2 C3 C4 C5 60.49(12)
C2 C3 C4 C5 -50.08(13)
C3 C4 C5 C6 -42.90(14)
O3 C1 C6 C8 -56.39(12)
O2 C1 C6 C8 66.78(12)
O1 C1 C6 C8 -177.60(9)
O3 C1 C6 C5 179.89(9)
O2 C1 C6 C5 -56.95(12)
O1 C1 C6 C5 58.67(11)
C4 C5 C6 C8 -84.38(12)
C4 C5 C6 C1 39.23(13)
O2 C1 O3 C7 48.60(13)
O1 C1 O3 C7 -68.49(12)
C6 C1 O3 C7 171.83(9)
C1 C6 C8 O4 -91.96(16)
C5 C6 C8 O4 29.92(18)
C1 C6 C8 O5 90.09(12)
C5 C6 C8 O5 -148.03(11)
O4 C8 O5 C9 -1.9(2)
C6 C8 O5 C9 176.13(11)
